data_7703956
loop_
_publ_author_name
'Anjana, S. S.'
'Varghese, B.'
'Murthy, Narasimha N.'

_publ_section_title
;
 Coligand modulated oxidative O-demethylation of a methyl ether appended
 tetradentate N-ligand in Co(ii) complexes.
;
_journal_issue 10
_journal_name_full 'Dalton transactions (Cambridge, England : 2003)'
_journal_page_first 3187
_journal_page_last 3197
_journal_paper_doi 10.1039/c9dt04609g
_journal_volume 49
_journal_year 2020
_chemical_formula_sum 'C19 H21 Cl Co I N3 O6'
_chemical_formula_weight 608.67
_space_group_crystal_system triclinic
_space_group_IT_number 2
_space_group_name_Hall '-P 1'
_space_group_name_H-M_alt 'P -1'
_atom_sites_solution_hydrogens mixed
_audit_creation_method SHELXL-2018/3
_audit_update_record
;
2019-06-04 deposited with the CCDC.	2020-01-09 downloaded from the CCDC.
;
_cell_angle_alpha 103.0870(10)
_cell_angle_beta 104.1930(10)
_cell_angle_gamma 90.1940(10)
_cell_formula_units_Z 2
_cell_length_a 9.0682(3)
_cell_length_b 11.6181(4)
_cell_length_c 12.1412(4)
_cell_measurement_reflns_used 9917
_cell_measurement_temperature 296(2)
_cell_measurement_theta_max 28.1
_cell_measurement_theta_min 2.21
_cell_volume 1205.53(7)
_computing_cell_refinement 'APEXII/SAINT (Bruker, 2012)'
_computing_data_collection 'APEXII (Bruker, 2012)'
_computing_data_reduction 'SAINT/XPREP (Bruker, 2012)'
_computing_molecular_graphics 'ORTEP3 (Farrugia, 1997) '
_computing_publication_material 'SHELXL-2018/3 (Sheldrick, 2018)'
_computing_structure_refinement 'SHELXL-2018/3 (Sheldrick, 2018)'
_computing_structure_solution 'SHELXL-2014/7 (Sheldrick, 2014)'
_diffrn_ambient_temperature 296(2)
_diffrn_measured_fraction_theta_full 0.991
_diffrn_measured_fraction_theta_max 0.990
_diffrn_measurement_device_type 'Bruker kappa apex2 CCD Diffrctometer'
_diffrn_radiation_type MoK\a
_diffrn_radiation_wavelength 0.71073
_diffrn_reflns_av_R_equivalents 0.0176
_diffrn_reflns_av_unetI/netI 0.0174
_diffrn_reflns_Laue_measured_fraction_full 0.991
_diffrn_reflns_Laue_measured_fraction_max 0.990
_diffrn_reflns_limit_h_max 10
_diffrn_reflns_limit_h_min -10
_diffrn_reflns_limit_k_max 14
_diffrn_reflns_limit_k_min -14
_diffrn_reflns_limit_l_max 14
_diffrn_reflns_limit_l_min -14
_diffrn_reflns_number 17827
_diffrn_reflns_point_group_measured_fraction_full 0.991
_diffrn_reflns_point_group_measured_fraction_max 0.990
_diffrn_reflns_theta_full 25.242
_diffrn_reflns_theta_max 25.498
_diffrn_reflns_theta_min 1.803
_diffrn_source 'Sealed tube'
_exptl_absorpt_coefficient_mu 2.141
_exptl_absorpt_correction_T_max 0.72
_exptl_absorpt_correction_T_min 0.48
_exptl_absorpt_correction_type multi-scan
_exptl_absorpt_process_details 'SADABS (Bruker, 2012)'
_exptl_crystal_colour pink
_exptl_crystal_density_diffrn 1.677
_exptl_crystal_description block
_exptl_crystal_F_000 602
_exptl_crystal_size_max 0.280
_exptl_crystal_size_mid 0.220
_exptl_crystal_size_min 0.120
_refine_diff_density_max 0.824
_refine_diff_density_min -0.867
_refine_diff_density_rms 0.076
_refine_ls_extinction_method none
_refine_ls_goodness_of_fit_ref 1.049
_refine_ls_hydrogen_treatment mixed
_refine_ls_matrix_type full
_refine_ls_number_parameters 327
_refine_ls_number_reflns 4420
_refine_ls_number_restraints 218
_refine_ls_restrained_S_all 1.088
_refine_ls_R_factor_all 0.0383
_refine_ls_R_factor_gt 0.0321
_refine_ls_shift/su_max 0.008
_refine_ls_shift/su_mean 0.000
_refine_ls_structure_factor_coef Fsqd
_refine_ls_weighting_details 'w=1/[\s^2^(Fo^2^)+(0.0431P)^2^+1.7765P] where P=(Fo^2^+2Fc^2^)/3'
_refine_ls_weighting_scheme calc
_refine_ls_wR_factor_gt 0.0815
_refine_ls_wR_factor_ref 0.0877
_reflns_Friedel_coverage 0.000
_reflns_number_gt 3890
_reflns_number_total 4420
_reflns_threshold_expression 'I > 2\s(I)'
_cod_data_source_file c9dt04609g2.cif
_cod_data_source_block 1c
_cod_database_code 7703956
_shelx_shelxl_version_number 2018/3
_shelx_space_group_comment
;
The symmetry employed for this shelxl refinement is uniquely defined
by the following loop, which should always be used as a source of
symmetry information in preference to the above space-group names.
They are only intended as comments.
;
_shelx_estimated_absorpt_t_min 0.586
_shelx_estimated_absorpt_t_max 0.783

loop_
_space_group_symop_operation_xyz
'x, y, z'
'-x, -y, -z'

loop_
_atom_site_label
_atom_site_type_symbol
_atom_site_fract_x
_atom_site_fract_y
_atom_site_fract_z
_atom_site_U_iso_or_equiv
_atom_site_adp_type
_atom_site_occupancy
_atom_site_site_symmetry_order
_atom_site_calc_flag
_atom_site_refinement_flags_posn
_atom_site_refinement_flags_adp
_atom_site_refinement_flags_occupancy
_atom_site_disorder_assembly
_atom_site_disorder_group
C1 C 0.3577(4) 0.0367(3) 0.3757(3) 0.0413(8) Uani 1 1 d . . . . .
H1 H 0.456157 0.055713 0.372760 0.050 Uiso 1 1 calc R U . . .
C2 C 0.3230(5) -0.0755(3) 0.3856(3) 0.0515(10) Uani 1 1 d . . . . .
H2 H 0.396910 -0.130720 0.390556 0.062 Uiso 1 1 calc R U . . .
C3 C 0.1777(5) -0.1039(4) 0.3880(3) 0.0558(10) Uani 1 1 d . . . . .
H3 H 0.151561 -0.178930 0.395008 0.067 Uiso 1 1 calc R U . . .
C4 C 0.0706(5) -0.0212(4) 0.3799(3) 0.0504(10) Uani 1 1 d . . . . .
H4 H -0.029364 -0.040207 0.379374 0.060 Uiso 1 1 calc R U . . .
C5 C 0.1127(4) 0.0912(3) 0.3726(3) 0.0371(7) Uani 1 1 d . . . . .
C6 C 0.0055(4) 0.1887(3) 0.3711(3) 0.0431(8) Uani 1 1 d . . . . .
H6A H -0.098753 0.155338 0.340796 0.052 Uiso 1 1 calc R U . . .
H6B H 0.016264 0.235462 0.450067 0.052 Uiso 1 1 calc R U . . .
C7 C -0.0120(4) 0.3866(3) 0.3251(4) 0.0501(9) Uani 1 1 d . . . . .
H7A H 0.009836 0.416152 0.409210 0.060 Uiso 1 1 calc R U . . .
H7B H -0.121063 0.386316 0.292960 0.060 Uiso 1 1 calc R U . . .
C8 C 0.0708(4) 0.4642(3) 0.2736(4) 0.0489(9) Uani 1 1 d . . . . .
C9 C 0.0006(6) 0.5473(4) 0.2179(5) 0.0768(15) Uani 1 1 d . . . . .
H9 H -0.102690 0.557957 0.210277 0.092 Uiso 1 1 calc R U . . .
C10 C 0.0860(7) 0.6141(5) 0.1737(6) 0.0927(19) Uani 1 1 d . . . . .
H10 H 0.040268 0.670626 0.135379 0.111 Uiso 1 1 calc R U . . .
C11 C 0.2371(6) 0.5984(4) 0.1857(5) 0.0769(15) Uani 1 1 d . . . . .
H11 H 0.295764 0.644034 0.156549 0.092 Uiso 1 1 calc R U . . .
C12 C 0.3012(5) 0.5132(4) 0.2418(4) 0.0570(10) Uani 1 1 d . . . . .
H12 H 0.404446 0.501838 0.250088 0.068 Uiso 1 1 calc R U . . .
C13 C -0.0183(4) 0.2111(3) 0.1718(3) 0.0389(8) Uani 1 1 d . . . . .
C14 C -0.1735(5) 0.1898(4) 0.1233(4) 0.0561(10) Uani 1 1 d . . . . .
H14 H -0.240634 0.205903 0.170967 0.067 Uiso 1 1 calc R U . . .
C15 C -0.2293(6) 0.1445(4) 0.0045(4) 0.0688(13) Uani 1 1 d . . . . .
H15 H -0.333618 0.130367 -0.028210 0.083 Uiso 1 1 calc R U . . .
C16 C -0.1288(6) 0.1207(4) -0.0646(4) 0.0657(13) Uani 1 1 d . . . . .
H16 H -0.166250 0.091050 -0.144651 0.079 Uiso 1 1 calc R U . . .
C17 C 0.0250(5) 0.1395(3) -0.0186(3) 0.0506(10) Uani 1 1 d . . . . .
H17 H 0.091187 0.121998 -0.066921 0.061 Uiso 1 1 calc R U . . .
C18 C 0.0822(4) 0.1850(3) 0.1008(3) 0.0370(7) Uani 1 1 d . . . . .
C19 C 0.3392(6) 0.1955(6) 0.0815(4) 0.0890(19) Uani 1 1 d . . . . .
H19A H 0.327599 0.117210 0.031840 0.134 Uiso 1 1 calc R U . . .
H19B H 0.441786 0.210312 0.129498 0.134 Uiso 1 1 calc R U . . .
H19C H 0.318087 0.252440 0.034312 0.134 Uiso 1 1 calc R U . . .
Co1 Co 0.28609(5) 0.29100(4) 0.34392(4) 0.03316(12) Uani 1 1 d . . . . .
I1 I 0.59303(3) 0.31830(2) 0.39396(2) 0.05149(11) Uani 1 1 d . . . . .
N1 N 0.2557(3) 0.1195(2) 0.3701(2) 0.0342(6) Uani 1 1 d . . . . .
N2 N 0.0395(3) 0.2651(2) 0.2967(2) 0.0357(6) Uani 1 1 d . . . . .
N3 N 0.2200(3) 0.4465(3) 0.2848(3) 0.0423(7) Uani 1 1 d . . . . .
O1 O 0.2353(3) 0.2052(2) 0.15437(19) 0.0420(6) Uani 1 1 d . . . . .
O2 O 0.2783(3) 0.3755(3) 0.5175(2) 0.0513(6) Uani 1 1 d D . . . .
Cl1 Cl 0.33428(14) 0.21122(15) 0.75379(10) 0.0749(4) Uani 1 1 d . U . . .
O3 O 0.2062(7) 0.2217(7) 0.7952(7) 0.091(2) Uani 0.609(7) 1 d . U P A 1
O4 O 0.3009(14) 0.1624(13) 0.6388(7) 0.164(4) Uani 0.609(7) 1 d . U P A 1
O5 O 0.3915(16) 0.3299(15) 0.7633(16) 0.211(5) Uani 0.609(7) 1 d . U P A 1
O6 O 0.4548(10) 0.1757(13) 0.8240(8) 0.146(4) Uani 0.609(7) 1 d . U P A 1
O6' O 0.344(2) 0.0910(15) 0.7588(16) 0.147(5) Uani 0.391(7) 1 d . U P A 2
O3' O 0.1895(19) 0.2303(15) 0.694(2) 0.160(6) Uani 0.391(7) 1 d . U P A 2
O4' O 0.4052(17) 0.2478(16) 0.6750(13) 0.110(4) Uani 0.391(7) 1 d . U P A 2
O5' O 0.379(3) 0.296(2) 0.8548(16) 0.185(6) Uani 0.391(7) 1 d . U P A 2
H2O H 0.330(6) 0.450(3) 0.547(4) 0.094(18) Uiso 1 1 d D . . . .
H1O H 0.318(7) 0.329(5) 0.569(4) 0.11(2) Uiso 1 1 d D . . . .

loop_
_atom_site_aniso_label
_atom_site_aniso_U_11
_atom_site_aniso_U_22
_atom_site_aniso_U_33
_atom_site_aniso_U_23
_atom_site_aniso_U_13
_atom_site_aniso_U_12
C1 0.040(2) 0.045(2) 0.0373(18) 0.0115(15) 0.0044(15) 0.0024(15)
C2 0.065(3) 0.045(2) 0.044(2) 0.0146(17) 0.0081(18) 0.0067(18)
C3 0.079(3) 0.042(2) 0.049(2) 0.0157(18) 0.018(2) -0.007(2)
C4 0.058(2) 0.053(2) 0.042(2) 0.0092(17) 0.0179(18) -0.0166(19)
C5 0.0379(19) 0.0472(19) 0.0247(15) 0.0056(14) 0.0082(13) -0.0071(15)
C6 0.0348(19) 0.057(2) 0.0423(19) 0.0117(16) 0.0184(15) -0.0021(16)
C7 0.038(2) 0.048(2) 0.062(2) 0.0032(18) 0.0170(18) 0.0088(16)
C8 0.043(2) 0.0367(19) 0.060(2) 0.0049(17) 0.0065(18) 0.0071(16)
C9 0.056(3) 0.052(3) 0.121(4) 0.033(3) 0.009(3) 0.016(2)
C10 0.084(4) 0.062(3) 0.136(5) 0.057(4) 0.005(4) 0.011(3)
C11 0.076(4) 0.057(3) 0.105(4) 0.045(3) 0.013(3) -0.004(2)
C12 0.055(3) 0.049(2) 0.069(3) 0.022(2) 0.011(2) -0.0041(19)
C13 0.0357(19) 0.0380(18) 0.0419(18) 0.0142(15) 0.0034(15) 0.0030(14)
C14 0.038(2) 0.065(3) 0.060(2) 0.015(2) 0.0021(18) 0.0006(18)
C15 0.050(3) 0.076(3) 0.066(3) 0.024(2) -0.018(2) -0.005(2)
C16 0.082(4) 0.059(3) 0.041(2) 0.0183(19) -0.016(2) -0.014(2)
C17 0.069(3) 0.047(2) 0.0365(19) 0.0162(16) 0.0085(18) -0.0015(19)
C18 0.043(2) 0.0340(17) 0.0340(16) 0.0123(14) 0.0054(14) -0.0002(14)
C19 0.063(3) 0.144(5) 0.055(3) -0.006(3) 0.034(2) -0.018(3)
Co1 0.0286(2) 0.0373(2) 0.0344(2) 0.00939(19) 0.00862(18) -0.00020(18)
I1 0.03129(15) 0.05300(17) 0.06931(19) 0.01445(13) 0.01107(12) -0.00191(10)
N1 0.0320(15) 0.0403(15) 0.0290(13) 0.0091(11) 0.0045(11) -0.0018(12)
N2 0.0313(15) 0.0400(15) 0.0364(14) 0.0073(12) 0.0112(12) 0.0033(12)
N3 0.0403(17) 0.0374(16) 0.0481(17) 0.0109(13) 0.0082(13) 0.0001(13)
O1 0.0386(14) 0.0559(15) 0.0336(12) 0.0088(11) 0.0147(10) -0.0001(11)
O2 0.0523(17) 0.0551(17) 0.0414(14) 0.0026(13) 0.0105(12) -0.0057(13)
Cl1 0.0478(7) 0.1246(12) 0.0566(7) 0.0272(7) 0.0160(5) -0.0025(7)
O3 0.065(4) 0.132(5) 0.098(5) 0.040(4) 0.049(4) 0.024(4)
O4 0.140(8) 0.270(11) 0.065(4) -0.004(6) 0.035(5) -0.014(8)
O5 0.173(9) 0.225(10) 0.226(11) 0.076(9) 0.017(9) -0.090(8)
O6 0.079(5) 0.247(10) 0.121(6) 0.088(6) 0.001(4) 0.063(6)
O6' 0.131(10) 0.137(10) 0.181(11) 0.065(9) 0.029(9) 0.026(8)
O3' 0.114(9) 0.136(10) 0.211(12) 0.026(10) 0.019(10) -0.008(8)
O4' 0.106(8) 0.167(10) 0.098(7) 0.083(7) 0.057(6) 0.047(7)
O5' 0.216(12) 0.213(12) 0.119(10) 0.040(10) 0.026(10) -0.027(11)

loop_
_atom_type_symbol
_atom_type_description
_atom_type_scat_dispersion_real
_atom_type_scat_dispersion_imag
_atom_type_scat_source
C C 0.0033 0.0016 'International Tables Vol C Tables 4.2.6.8 and 6.1.1.4'
H H 0.0000 0.0000 'International Tables Vol C Tables 4.2.6.8 and 6.1.1.4'
N N 0.0061 0.0033 'International Tables Vol C Tables 4.2.6.8 and 6.1.1.4'
O O 0.0106 0.0060 'International Tables Vol C Tables 4.2.6.8 and 6.1.1.4'
Cl Cl 0.1484 0.1585 'International Tables Vol C Tables 4.2.6.8 and 6.1.1.4'
Co Co 0.3494 0.9721 'International Tables Vol C Tables 4.2.6.8 and 6.1.1.4'
I I -0.4742 1.8119 'International Tables Vol C Tables 4.2.6.8 and 6.1.1.4'

loop_
_geom_angle_atom_site_label_1
_geom_angle_atom_site_label_2
_geom_angle_atom_site_label_3
_geom_angle
_geom_angle_site_symmetry_1
_geom_angle_site_symmetry_3
_geom_angle_publ_flag
N1 C1 C2 122.8(4) . . ?
N1 C1 H1 118.6 . . ?
C2 C1 H1 118.6 . . ?
C3 C2 C1 118.6(4) . . ?
C3 C2 H2 120.7 . . ?
C1 C2 H2 120.7 . . ?
C2 C3 C4 119.6(4) . . ?
C2 C3 H3 120.2 . . ?
C4 C3 H3 120.2 . . ?
C3 C4 C5 119.3(4) . . ?
C3 C4 H4 120.3 . . ?
C5 C4 H4 120.3 . . ?
N1 C5 C4 121.3(3) . . ?
N1 C5 C6 116.0(3) . . ?
C4 C5 C6 122.7(3) . . ?
N2 C6 C5 109.6(3) . . ?
N2 C6 H6A 109.7 . . ?
C5 C6 H6A 109.7 . . ?
N2 C6 H6B 109.7 . . ?
C5 C6 H6B 109.7 . . ?
H6A C6 H6B 108.2 . . ?
N2 C7 C8 108.3(3) . . ?
N2 C7 H7A 110.0 . . ?
C8 C7 H7A 110.0 . . ?
N2 C7 H7B 110.0 . . ?
C8 C7 H7B 110.0 . . ?
H7A C7 H7B 108.4 . . ?
N3 C8 C9 121.7(4) . . ?
N3 C8 C7 115.4(3) . . ?
C9 C8 C7 122.9(4) . . ?
C10 C9 C8 118.6(5) . . ?
C10 C9 H9 120.7 . . ?
C8 C9 H9 120.7 . . ?
C11 C10 C9 120.4(4) . . ?
C11 C10 H10 119.8 . . ?
C9 C10 H10 119.8 . . ?
C10 C11 C12 118.5(5) . . ?
C10 C11 H11 120.8 . . ?
C12 C11 H11 120.8 . . ?
N3 C12 C11 122.2(4) . . ?
N3 C12 H12 118.9 . . ?
C11 C12 H12 118.9 . . ?
C14 C13 C18 119.8(3) . . ?
C14 C13 N2 120.1(3) . . ?
C18 C13 N2 120.1(3) . . ?
C15 C14 C13 120.4(4) . . ?
C15 C14 H14 119.8 . . ?
C13 C14 H14 119.8 . . ?
C16 C15 C14 119.1(4) . . ?
C16 C15 H15 120.4 . . ?
C14 C15 H15 120.4 . . ?
C17 C16 C15 121.6(4) . . ?
C17 C16 H16 119.2 . . ?
C15 C16 H16 119.2 . . ?
C16 C17 C18 119.7(4) . . ?
C16 C17 H17 120.2 . . ?
C18 C17 H17 120.2 . . ?
O1 C18 C17 123.4(3) . . ?
O1 C18 C13 117.2(3) . . ?
C17 C18 C13 119.4(4) . . ?
O1 C19 H19A 109.5 . . ?
O1 C19 H19B 109.5 . . ?
H19A C19 H19B 109.5 . . ?
O1 C19 H19C 109.5 . . ?
H19A C19 H19C 109.5 . . ?
H19B C19 H19C 109.5 . . ?
N1 Co1 N3 156.40(11) . . ?
N1 Co1 O2 93.03(11) . . ?
N3 Co1 O2 91.25(12) . . ?
N1 Co1 N2 78.49(10) . . ?
N3 Co1 N2 78.39(11) . . ?
O2 Co1 N2 89.03(10) . . ?
N1 Co1 O1 86.44(10) . . ?
N3 Co1 O1 84.08(10) . . ?
O2 Co1 O1 166.54(10) . . ?
N2 Co1 O1 77.68(9) . . ?
N1 Co1 I1 101.21(8) . . ?
N3 Co1 I1 101.70(8) . . ?
O2 Co1 I1 93.26(8) . . ?
N2 Co1 I1 177.70(7) . . ?
O1 Co1 I1 100.03(6) . . ?
C1 N1 C5 118.4(3) . . ?
C1 N1 Co1 127.5(2) . . ?
C5 N1 Co1 113.9(2) . . ?
C13 N2 C7 110.5(3) . . ?
C13 N2 C6 112.4(3) . . ?
C7 N2 C6 113.8(3) . . ?
C13 N2 Co1 110.9(2) . . ?
C7 N2 Co1 103.7(2) . . ?
C6 N2 Co1 105.0(2) . . ?
C12 N3 C8 118.7(3) . . ?
C12 N3 Co1 127.4(3) . . ?
C8 N3 Co1 113.0(2) . . ?
C18 O1 C19 117.9(3) . . ?
C18 O1 Co1 113.91(19) . . ?
C19 O1 Co1 126.4(3) . . ?
Co1 O2 H2O 115(3) . . ?
Co1 O2 H1O 111(4) . . ?
H2O O2 H1O 108(5) . . ?
O4 Cl1 O6 118.9(8) . . ?
O4 Cl1 O3 111.7(6) . . ?
O6 Cl1 O3 114.5(5) . . ?
O5' Cl1 O3' 109.8(14) . . ?
O5' Cl1 O4' 105.2(11) . . ?
O3' Cl1 O4' 93.9(10) . . ?
O5' Cl1 O6' 118.5(12) . . ?
O3' Cl1 O6' 110.0(10) . . ?
O4' Cl1 O6' 116.6(10) . . ?
O4 Cl1 O5 103.8(9) . . ?
O6 Cl1 O5 99.0(9) . . ?
O3 Cl1 O5 106.5(8) . . ?

loop_
_geom_bond_atom_site_label_1
_geom_bond_atom_site_label_2
_geom_bond_distance
_geom_bond_site_symmetry_2
_geom_bond_publ_flag
C1 N1 1.338(4) . ?
C1 C2 1.379(5) . ?
C1 H1 0.9300 . ?
C2 C3 1.366(6) . ?
C2 H2 0.9300 . ?
C3 C4 1.371(6) . ?
C3 H3 0.9300 . ?
C4 C5 1.387(5) . ?
C4 H4 0.9300 . ?
C5 N1 1.346(4) . ?
C5 C6 1.496(5) . ?
C6 N2 1.483(4) . ?
C6 H6A 0.9700 . ?
C6 H6B 0.9700 . ?
C7 N2 1.480(5) . ?
C7 C8 1.500(6) . ?
C7 H7A 0.9700 . ?
C7 H7B 0.9700 . ?
C8 N3 1.347(5) . ?
C8 C9 1.372(6) . ?
C9 C10 1.371(8) . ?
C9 H9 0.9300 . ?
C10 C11 1.359(8) . ?
C10 H10 0.9300 . ?
C11 C12 1.377(6) . ?
C11 H11 0.9300 . ?
C12 N3 1.335(5) . ?
C12 H12 0.9300 . ?
C13 C14 1.383(5) . ?
C13 C18 1.391(5) . ?
C13 N2 1.465(4) . ?
C14 C15 1.382(6) . ?
C14 H14 0.9300 . ?
C15 C16 1.372(7) . ?
C15 H15 0.9300 . ?
C16 C17 1.366(7) . ?
C16 H16 0.9300 . ?
C17 C18 1.390(5) . ?
C17 H17 0.9300 . ?
C18 O1 1.375(4) . ?
C19 O1 1.431(5) . ?
C19 H19A 0.9600 . ?
C19 H19B 0.9600 . ?
C19 H19C 0.9600 . ?
Co1 N1 2.115(3) . ?
Co1 N3 2.127(3) . ?
Co1 O2 2.132(3) . ?
Co1 N2 2.170(3) . ?
Co1 O1 2.223(2) . ?
Co1 I1 2.7008(5) . ?
O2 H2O 0.94(2) . ?
O2 H1O 0.93(2) . ?
Cl1 O4 1.340(8) . ?
Cl1 O6 1.340(7) . ?
Cl1 O5' 1.36(2) . ?
Cl1 O3 1.369(6) . ?
Cl1 O3' 1.380(17) . ?
Cl1 O4' 1.412(11) . ?
Cl1 O6' 1.413(15) . ?
Cl1 O5 1.442(14) . ?

loop_
_geom_torsion_atom_site_label_1
_geom_torsion_atom_site_label_2
_geom_torsion_atom_site_label_3
_geom_torsion_atom_site_label_4
_geom_torsion
_geom_torsion_site_symmetry_1
_geom_torsion_site_symmetry_2
_geom_torsion_site_symmetry_3
_geom_torsion_site_symmetry_4
_geom_torsion_publ_flag
N1 C1 C2 C3 1.1(6) . . . . ?
C1 C2 C3 C4 0.3(6) . . . . ?
C2 C3 C4 C5 -1.7(6) . . . . ?
C3 C4 C5 N1 1.8(5) . . . . ?
C3 C4 C5 C6 -176.1(3) . . . . ?
N1 C5 C6 N2 35.6(4) . . . . ?
C4 C5 C6 N2 -146.4(3) . . . . ?
N2 C7 C8 N3 -41.7(5) . . . . ?
N2 C7 C8 C9 137.8(4) . . . . ?
N3 C8 C9 C10 -0.6(8) . . . . ?
C7 C8 C9 C10 180.0(5) . . . . ?
C8 C9 C10 C11 -0.3(9) . . . . ?
C9 C10 C11 C12 0.6(9) . . . . ?
C10 C11 C12 N3 -0.2(8) . . . . ?
C18 C13 C14 C15 -1.1(6) . . . . ?
N2 C13 C14 C15 176.7(4) . . . . ?
C13 C14 C15 C16 0.2(7) . . . . ?
C14 C15 C16 C17 0.7(7) . . . . ?
C15 C16 C17 C18 -0.7(6) . . . . ?
C16 C17 C18 O1 179.1(3) . . . . ?
C16 C17 C18 C13 -0.2(5) . . . . ?
C14 C13 C18 O1 -178.3(3) . . . . ?
N2 C13 C18 O1 3.9(5) . . . . ?
C14 C13 C18 C17 1.1(5) . . . . ?
N2 C13 C18 C17 -176.7(3) . . . . ?
C2 C1 N1 C5 -1.0(5) . . . . ?
C2 C1 N1 Co1 -175.7(3) . . . . ?
C4 C5 N1 C1 -0.5(5) . . . . ?
C6 C5 N1 C1 177.5(3) . . . . ?
C4 C5 N1 Co1 174.9(3) . . . . ?
C6 C5 N1 Co1 -7.1(3) . . . . ?
C14 C13 N2 C7 -64.0(4) . . . . ?
C18 C13 N2 C7 113.8(3) . . . . ?
C14 C13 N2 C6 64.3(4) . . . . ?
C18 C13 N2 C6 -117.9(3) . . . . ?
C14 C13 N2 Co1 -178.5(3) . . . . ?
C18 C13 N2 Co1 -0.7(4) . . . . ?
C8 C7 N2 C13 -70.5(4) . . . . ?
C8 C7 N2 C6 161.9(3) . . . . ?
C8 C7 N2 Co1 48.5(3) . . . . ?
C5 C6 N2 C13 76.9(3) . . . . ?
C5 C6 N2 C7 -156.5(3) . . . . ?
C5 C6 N2 Co1 -43.8(3) . . . . ?
C11 C12 N3 C8 -0.7(6) . . . . ?
C11 C12 N3 Co1 167.2(4) . . . . ?
C9 C8 N3 C12 1.0(6) . . . . ?
C7 C8 N3 C12 -179.5(4) . . . . ?
C9 C8 N3 Co1 -168.5(4) . . . . ?
C7 C8 N3 Co1 11.0(4) . . . . ?
C17 C18 O1 C19 9.6(5) . . . . ?
C13 C18 O1 C19 -171.0(4) . . . . ?
C17 C18 O1 Co1 175.6(3) . . . . ?
C13 C18 O1 Co1 -5.0(4) . . . . ?
